data_7036766
loop_
_publ_author_name
'McCormick, Laura J.'
'Morris, Samuel A.'
'Teat, Simon J.'
'McPherson, Matthew J.'
'Slawin, Alexandra M. Z.'
'Morris, Russell E.'

_publ_section_title
;
 Coordination polymers of Zn(II) and 5-methoxy isophthalate.
;
_journal_issue 40
_journal_name_full 'Dalton transactions (Cambridge, England : 2003)'
_journal_page_first 17686
_journal_page_last 17695
_journal_paper_doi 10.1039/c5dt02924d
_journal_volume 44
_journal_year 2015
_chemical_formula_sum 'C36 H36 O27 Zn5'
_chemical_formula_weight 1227.50
_chemical_name_systematic
;
 ?
;
_space_group_IT_number 14
_symmetry_cell_setting monoclinic
_symmetry_space_group_name_Hall '-P 2ybc'
_symmetry_space_group_name_H-M 'P 1 21/c 1'
_atom_sites_solution_hydrogens geom
_atom_sites_solution_primary direct
_atom_sites_solution_secondary difmap
_audit_creation_method SHELXL-97
_audit_update_record
;
2015-09-08 deposited with the CCDC.
2015-09-22 downloaded from the CCDC.
;
_cell_angle_alpha 90.00
_cell_angle_beta 106.291(7)
_cell_angle_gamma 90.00
_cell_formula_units_Z 4
_cell_length_a 10.4446(18)
_cell_length_b 27.372(4)
_cell_length_c 14.877(2)
_cell_measurement_reflns_used 5412
_cell_measurement_temperature 173(2)
_cell_measurement_theta_max 27.5
_cell_measurement_theta_min 2.3
_cell_volume 4082.4(11)
_computing_cell_refinement
;
CrystalClear-SM Expert 2.1 b32 (Rigaku, 2014)
;
_computing_data_collection
;
CrystalClear-SM Expert 2.1 b32 (Rigaku, 2014)
;
_computing_data_reduction
;
CrystalClear-SM Expert 2.1 b32 (Rigaku, 2014)
;
_computing_structure_refinement 'SHELXL-97 (Sheldrick, 2008)'
_computing_structure_solution 'SHELXS-97 (Sheldrick, 2008)'
_diffrn_ambient_temperature 173(2)
_diffrn_detector_area_resol_mean 13.6612
_diffrn_measured_fraction_theta_full 0.998
_diffrn_measured_fraction_theta_max 0.998
_diffrn_measurement_device_type
;
Rigaku Mercury2 (2x2 bin mode) SCXMini: Fixed Chi 2 circle
;
_diffrn_measurement_method 'profile data from \w scans'
_diffrn_radiation_monochromator graphite
_diffrn_radiation_source 'fine-focus sealed tube'
_diffrn_radiation_type MoK\a
_diffrn_radiation_wavelength 0.71073
_diffrn_reflns_av_R_equivalents 0.0898
_diffrn_reflns_av_sigmaI/netI 0.0649
_diffrn_reflns_limit_h_max 13
_diffrn_reflns_limit_h_min -13
_diffrn_reflns_limit_k_max 35
_diffrn_reflns_limit_k_min -35
_diffrn_reflns_limit_l_max 19
_diffrn_reflns_limit_l_min -19
_diffrn_reflns_number 42630
_diffrn_reflns_theta_full 27.50
_diffrn_reflns_theta_max 27.50
_diffrn_reflns_theta_min 1.61
_exptl_absorpt_coefficient_mu 3.000
_exptl_absorpt_correction_T_max 1
_exptl_absorpt_correction_T_min 0.727
_exptl_absorpt_correction_type multi-scan
_exptl_absorpt_process_details 'REQAB (Rigaku, 1998)'
_exptl_crystal_colour colourless
_exptl_crystal_density_diffrn 1.997
_exptl_crystal_density_method 'not measured'
_exptl_crystal_description prism
_exptl_crystal_F_000 2472
_exptl_crystal_size_max 0.38
_exptl_crystal_size_mid 0.08
_exptl_crystal_size_min 0.07
_refine_diff_density_max 0.846
_refine_diff_density_min -1.002
_refine_diff_density_rms 0.134
_refine_ls_extinction_method none
_refine_ls_goodness_of_fit_ref 1.024
_refine_ls_hydrogen_treatment mixed
_refine_ls_matrix_type full
_refine_ls_number_parameters 652
_refine_ls_number_reflns 9371
_refine_ls_number_restraints 14
_refine_ls_restrained_S_all 1.024
_refine_ls_R_factor_all 0.0980
_refine_ls_R_factor_gt 0.0497
_refine_ls_shift/su_max 0.000
_refine_ls_shift/su_mean 0.000
_refine_ls_structure_factor_coef Fsqd
_refine_ls_weighting_details 'calc w=1/[\s^2^(Fo^2^)+(0.0556P)^2^+4.4765P] where P=(Fo^2^+2Fc^2^)/3'
_refine_ls_weighting_scheme calc
_refine_ls_wR_factor_gt 0.1082
_refine_ls_wR_factor_ref 0.1284
_reflns_number_gt 5859
_reflns_number_total 9371
_reflns_threshold_expression >2\s(I)
_cod_data_source_file c5dt02924d2.cif
_cod_data_source_block Compound4
_cod_depositor_comments
;
The following automatic conversions were performed:

'_symmetry_cell_setting' value 'Monoclinic' changed to 'monoclinic'
according to
/usr/data/users/saulius/crontab/automatic-downloads/current/RSC/lib/dictionaries/cif_core.dic
dictionary named 'cif_core.dic' version 2.4.2 from 2011-04-26.

Automatic conversion script
Id: cif_fix_values 3271 2015-04-21 07:52:19Z andrius 
;
_cod_original_sg_symbol_H-M P2(1)/c
_cod_database_code 7036766

loop_
_symmetry_equiv_pos_as_xyz
'x, y, z'
'-x, y+1/2, -z+1/2'
'-x, -y, -z'
'x, -y-1/2, z-1/2'

loop_
_atom_site_label
_atom_site_type_symbol
_atom_site_fract_x
_atom_site_fract_y
_atom_site_fract_z
_atom_site_U_iso_or_equiv
_atom_site_adp_type
_atom_site_occupancy
_atom_site_symmetry_multiplicity
_atom_site_calc_flag
_atom_site_refinement_flags
_atom_site_disorder_assembly
_atom_site_disorder_group
C1 C 0.8789(5) 0.10309(19) 1.2927(3) 0.0213(10) Uani 1 1 d . . .
C2 C 0.8192(5) 0.12905(19) 1.3601(3) 0.0219(11) Uani 1 1 d . . .
C3 C 0.7705(4) 0.10245(18) 1.4231(3) 0.0193(10) Uani 1 1 d . . .
H3 H 0.7786 0.0679 1.4254 0.023 Uiso 1 1 calc R . .
C4 C 0.7105(5) 0.12632(18) 1.4823(3) 0.0203(10) Uani 1 1 d . . .
C5 C 0.6499(4) 0.09835(18) 0.5452(3) 0.0179(10) Uani 1 1 d . . .
C6 C 0.7006(5) 0.17742(19) 1.4803(4) 0.0271(12) Uani 1 1 d . . .
H6 H 0.6603 0.1939 1.5216 0.033 Uiso 1 1 calc R . .
C7 C 0.7497(6) 0.2037(2) 1.4179(4) 0.0349(13) Uani 1 1 d . . .
C8 C 0.8073(5) 0.17907(19) 1.3568(4) 0.0285(12) Uani 1 1 d . . .
H8 H 0.8385 0.1970 1.3125 0.034 Uiso 1 1 calc R . .
C9 C 0.6775(9) 0.2804(2) 1.4633(6) 0.069(3) Uani 1 1 d . . .
H9A H 0.5846 0.2694 1.4481 0.104 Uiso 1 1 calc R . .
H9B H 0.6798 0.3153 1.4488 0.104 Uiso 1 1 calc R . .
H9C H 0.7206 0.2752 1.5301 0.104 Uiso 1 1 calc R . .
C10 C 0.5898(4) 0.09071(19) 1.1044(3) 0.0191(10) Uani 1 1 d . . .
C11 C 0.5228(5) 0.11673(19) 1.1674(3) 0.0208(10) Uani 1 1 d . . .
C12 C 0.4826(4) 0.09123(18) 1.2343(3) 0.0194(10) Uani 1 1 d . . .
H12 H 0.5009 0.0573 1.2426 0.023 Uiso 1 1 calc R . .
C13 C 0.4154(5) 0.11507(18) 1.2897(3) 0.0210(10) Uani 1 1 d . . .
C14 C 0.3744(5) 0.08753(18) 1.3647(3) 0.0205(10) Uani 1 1 d . . .
C15 C 0.3879(6) 0.16483(19) 1.2770(4) 0.0295(12) Uani 1 1 d . . .
H15 H 0.3389 0.1811 1.3130 0.035 Uiso 1 1 calc R . .
C16 C 0.4327(6) 0.1904(2) 1.2109(4) 0.0344(13) Uani 1 1 d . A .
C17 C 0.4996(5) 0.1664(2) 1.1553(4) 0.0291(12) Uani 1 1 d . . .
H17 H 0.5289 0.1839 1.1095 0.035 Uiso 1 1 calc R . .
C18A C 0.501(2) 0.2679(5) 1.1649(12) 0.029(5) Uiso 0.43(3) 1 d P A 1
H18A H 0.5929 0.2604 1.2017 0.044 Uiso 0.43(3) 1 calc PR A 1
H18B H 0.4849 0.3030 1.1685 0.044 Uiso 0.43(3) 1 calc PR A 1
H18C H 0.4894 0.2586 1.0995 0.044 Uiso 0.43(3) 1 calc PR A 1
C18B C 0.4424(16) 0.2683(4) 1.1385(9) 0.027(3) Uiso 0.57(3) 1 d P A 2
H18D H 0.5400 0.2694 1.1547 0.041 Uiso 0.57(3) 1 calc PR A 2
H18E H 0.4073 0.3014 1.1391 0.041 Uiso 0.57(3) 1 calc PR A 2
H18F H 0.4073 0.2541 1.0759 0.041 Uiso 0.57(3) 1 calc PR A 2
C19 C 0.8677(4) 0.08021(18) 0.8599(3) 0.0178(10) Uani 1 1 d . . .
C20 C 0.9127(4) 0.10850(18) 0.7882(3) 0.0175(10) Uani 1 1 d . . .
C21 C 0.9749(4) 0.08426(19) 0.7296(3) 0.0203(10) Uani 1 1 d . . .
H21 H 0.9886 0.0500 0.7349 0.024 Uiso 1 1 calc R . .
C22 C 1.0165(5) 0.11067(18) 0.6637(3) 0.0205(10) Uani 1 1 d . . .
C23 C 1.0783(5) 0.08497(19) 0.5976(3) 0.0204(10) Uani 1 1 d . . .
C24 C 1.0043(5) 0.16087(19) 0.6591(4) 0.0278(12) Uani 1 1 d . . .
H24 H 1.0368 0.1788 0.6154 0.033 Uiso 1 1 calc R . .
C25 C 0.9446(6) 0.1849(2) 0.7187(4) 0.0370(14) Uani 1 1 d . B .
C26 C 0.8951(5) 0.15862(19) 0.7818(4) 0.0271(12) Uani 1 1 d . . .
H26 H 0.8495 0.1749 0.8201 0.033 Uiso 1 1 calc R . .
C27A C 1.0285(19) 0.2625(4) 0.6840(12) 0.028(4) Uiso 0.47(3) 1 d P B 1
H27A H 1.1186 0.2513 0.7168 0.042 Uiso 0.47(3) 1 calc PR B 1
H27B H 1.0207 0.2975 0.6956 0.042 Uiso 0.47(3) 1 calc PR B 1
H27C H 1.0117 0.2569 0.6166 0.042 Uiso 0.47(3) 1 calc PR B 1
C27B C 0.9705(18) 0.2633(4) 0.6542(10) 0.030(4) Uiso 0.53(3) 1 d P B 2
H27D H 1.0679 0.2616 0.6685 0.045 Uiso 0.53(3) 1 calc PR B 2
H27E H 0.9433 0.2973 0.6582 0.045 Uiso 0.53(3) 1 calc PR B 2
H27F H 0.9302 0.2509 0.5907 0.045 Uiso 0.53(3) 1 calc PR B 2
C28 C 0.4341(5) 0.11010(18) 0.8291(3) 0.0197(10) Uani 1 1 d . . .
C29 C 0.3450(5) 0.13637(18) 0.8765(3) 0.0194(10) Uani 1 1 d . . .
C30 C 0.2862(4) 0.10920(18) 0.9333(3) 0.0187(10) Uani 1 1 d . . .
H30 H 0.3022 0.0751 0.9413 0.022 Uiso 1 1 calc R . .
C31 C 0.2036(5) 0.13293(19) 0.9781(3) 0.0212(11) Uani 1 1 d . . .
C32 C 1.1317(5) 0.10426(18) 1.0343(3) 0.0192(10) Uani 1 1 d . . .
C33 C 0.1826(5) 0.18310(19) 0.9686(4) 0.0266(12) Uani 1 1 d . . .
H33 H 0.1279 0.1991 1.0008 0.032 Uiso 1 1 calc R . .
C34 C 0.2422(6) 0.20946(18) 0.9116(4) 0.0308(12) Uani 1 1 d . . .
C35 C 0.3209(5) 0.18541(19) 0.8633(4) 0.0273(12) Uani 1 1 d . . .
H35 H 0.3575 0.2031 0.8214 0.033 Uiso 1 1 calc R . .
C36 C 0.1409(8) 0.2841(2) 0.9384(6) 0.063(2) Uani 1 1 d . . .
H36A H 0.0538 0.2679 0.9221 0.095 Uiso 1 1 calc R . .
H36B H 0.1300 0.3179 0.9154 0.095 Uiso 1 1 calc R . .
H36C H 0.1788 0.2842 1.0065 0.095 Uiso 1 1 calc R . .
O1 O 0.8829(4) 0.05756(14) 1.2912(3) 0.0360(9) Uani 1 1 d . . .
O1H O 0.3909(3) 0.03769(12) 0.5767(2) 0.0198(7) Uani 1 1 d . . .
H1H H 0.3577 0.0122 0.6128 0.024 Uiso 1 1 calc R . .
O1W O 0.1432(3) 0.01146(12) 0.4084(2) 0.0217(7) Uani 1 1 d D . .
O2 O 0.9225(4) 0.12914(13) 1.2377(2) 0.0282(8) Uani 1 1 d . . .
O2H O 0.8754(3) 0.03651(12) 1.0689(2) 0.0188(7) Uani 1 1 d . . .
H2H H 0.8482 0.0115 1.1089 0.023 Uiso 1 1 calc R . .
O2W O 0.6342(3) 0.03102(13) 0.7391(2) 0.0254(8) Uani 1 1 d D . .
O3 O 0.6564(3) 0.05189(12) 0.5454(2) 0.0213(7) Uani 1 1 d . . .
O3W O 0.6492(3) -0.00259(12) 0.9175(2) 0.0208(7) Uani 1 1 d D . .
O4 O 0.5922(4) 0.12174(13) 0.5956(2) 0.0274(8) Uani 1 1 d . . .
O4W O 1.1345(3) 0.04424(13) 1.2316(2) 0.0250(8) Uani 1 1 d D . .
O5 O 0.7463(5) 0.25345(15) 1.4095(4) 0.0598(15) Uani 1 1 d . . .
O5W O 0.6880(4) -0.01176(15) 1.2709(3) 0.0317(9) Uani 1 1 d D . .
O6 O 0.5830(3) 0.04461(13) 1.0956(2) 0.0228(8) Uani 1 1 d . . .
O7 O 0.6517(3) 0.11585(13) 1.0585(2) 0.0257(8) Uani 1 1 d . . .
O8 O 0.4158(3) 0.04407(12) 1.3809(2) 0.0213(7) Uani 1 1 d . . .
O9 O 0.2990(3) 0.10813(13) 1.4049(2) 0.0249(8) Uani 1 1 d . . .
O10 O 0.4032(6) 0.23929(15) 1.2041(4) 0.0624(15) Uani 1 1 d . . .
O11 O 0.9096(3) 0.03649(12) 0.8765(2) 0.0196(7) Uani 1 1 d . . .
O12 O 0.7902(3) 0.10076(12) 0.8988(2) 0.0221(7) Uani 1 1 d . . .
O13 O 1.0684(3) 0.03993(13) 0.5850(2) 0.0246(8) Uani 1 1 d . . .
O14 O 1.1416(3) 0.11190(13) 0.5540(2) 0.0250(8) Uani 1 1 d . . .
O15 O 0.9274(6) 0.23450(15) 0.7193(4) 0.0631(16) Uani 1 1 d . . .
O16 O 0.5047(3) 0.07613(13) 0.8693(2) 0.0262(8) Uani 1 1 d . . .
O17 O 0.4277(3) 0.12376(13) 0.7455(2) 0.0250(8) Uani 1 1 d . . .
O18 O 1.1411(3) 0.05807(12) 1.0351(2) 0.0210(7) Uani 1 1 d . . .
O19 O 1.0618(3) 0.12737(12) 1.0767(2) 0.0233(8) Uani 1 1 d . . .
O20 O 0.2285(5) 0.25858(15) 0.8961(3) 0.0507(13) Uani 1 1 d . . .
Zn1 Zn 0.5000 0.0000 0.5000 0.01759(17) Uani 1 2 d S . .
Zn2 Zn 0.22967(5) 0.06717(2) 0.49057(4) 0.02102(14) Uani 1 1 d . . .
Zn3 Zn 0.50851(6) 0.08203(2) 0.67315(4) 0.02187(14) Uani 1 1 d . . .
Zn4 Zn 1.0000 0.0000 1.0000 0.01682(17) Uani 1 2 d S . .
Zn5 Zn 0.98310(6) 0.08564(2) 1.15603(4) 0.02122(14) Uani 1 1 d . . .
Zn6 Zn 0.69642(5) 0.06403(2) 0.97738(4) 0.01979(14) Uani 1 1 d . . .
H1A H 0.204(3) -0.0113(13) 0.435(3) 0.030 Uiso 1 1 d D . .
H1B H 0.0618(19) -0.0014(15) 0.402(4) 0.030 Uiso 1 1 d D . .
H2B H 0.632(5) 0.0224(16) 0.7966(14) 0.030 Uiso 1 1 d D . .
H5A H 0.762(3) 0.0069(16) 1.288(3) 0.030 Uiso 1 1 d D . .
H5B H 0.641(4) -0.0035(17) 1.2125(16) 0.030 Uiso 1 1 d D . .
H2A H 0.617(5) 0.0048(11) 0.701(2) 0.030 Uiso 1 1 d D . .
H3A H 0.571(3) -0.0168(17) 0.915(4) 0.030 Uiso 1 1 d D . .
H3B H 0.714(3) -0.025(2) 0.935(4) 0.030 Uiso 1 1 d D . .
H4A H 1.132(5) 0.0332(15) 1.2881(16) 0.030 Uiso 1 1 d D . .
H4B H 1.134(5) 0.0183(11) 1.194(3) 0.030 Uiso 1 1 d D . .

loop_
_atom_site_aniso_label
_atom_site_aniso_U_11
_atom_site_aniso_U_22
_atom_site_aniso_U_33
_atom_site_aniso_U_23
_atom_site_aniso_U_13
_atom_site_aniso_U_12
C1 0.024(3) 0.026(3) 0.017(2) -0.001(2) 0.010(2) -0.003(2)
C2 0.022(2) 0.028(3) 0.017(2) -0.002(2) 0.006(2) -0.001(2)
C3 0.019(2) 0.023(3) 0.018(2) -0.002(2) 0.0083(19) -0.0010(19)
C4 0.021(2) 0.022(3) 0.020(2) -0.005(2) 0.010(2) -0.0006(19)
C5 0.018(2) 0.023(3) 0.013(2) 0.0014(19) 0.0054(18) -0.0010(19)
C6 0.038(3) 0.024(3) 0.028(3) -0.006(2) 0.022(2) -0.001(2)
C7 0.055(4) 0.021(3) 0.041(3) -0.002(3) 0.032(3) 0.002(3)
C8 0.038(3) 0.026(3) 0.029(3) 0.005(2) 0.022(2) -0.001(2)
C9 0.121(7) 0.024(4) 0.099(6) -0.002(4) 0.089(6) 0.012(4)
C10 0.017(2) 0.029(3) 0.013(2) 0.000(2) 0.0075(18) 0.0001(19)
C11 0.025(3) 0.026(3) 0.016(2) -0.004(2) 0.012(2) 0.002(2)
C12 0.018(2) 0.022(3) 0.019(2) 0.000(2) 0.0056(19) 0.0018(19)
C13 0.023(3) 0.024(3) 0.020(2) 0.001(2) 0.014(2) 0.000(2)
C14 0.023(2) 0.025(3) 0.014(2) 0.001(2) 0.0068(19) 0.000(2)
C15 0.048(3) 0.021(3) 0.030(3) -0.002(2) 0.028(3) 0.005(2)
C16 0.058(4) 0.021(3) 0.035(3) -0.002(2) 0.031(3) 0.000(3)
C17 0.044(3) 0.026(3) 0.027(3) 0.001(2) 0.026(2) 0.003(2)
C19 0.019(2) 0.023(3) 0.014(2) -0.0028(19) 0.0087(18) -0.0037(19)
C20 0.016(2) 0.023(3) 0.016(2) -0.0021(19) 0.0080(18) -0.0008(18)
C21 0.021(2) 0.024(3) 0.018(2) 0.000(2) 0.0094(19) 0.001(2)
C22 0.024(3) 0.023(3) 0.018(2) -0.001(2) 0.013(2) 0.001(2)
C23 0.019(2) 0.025(3) 0.019(2) 0.002(2) 0.0083(19) 0.0003(19)
C24 0.042(3) 0.021(3) 0.030(3) 0.003(2) 0.025(2) 0.001(2)
C25 0.059(4) 0.023(3) 0.043(3) -0.002(3) 0.038(3) 0.002(3)
C26 0.038(3) 0.024(3) 0.029(3) 0.001(2) 0.027(2) 0.003(2)
C28 0.019(2) 0.023(3) 0.019(2) -0.002(2) 0.0086(19) -0.0041(19)
C29 0.023(2) 0.023(3) 0.017(2) 0.001(2) 0.0122(19) 0.0022(19)
C30 0.019(2) 0.022(3) 0.018(2) 0.0008(19) 0.0104(19) 0.0023(19)
C31 0.023(3) 0.024(3) 0.019(2) -0.002(2) 0.011(2) -0.003(2)
C32 0.018(2) 0.025(3) 0.015(2) -0.0018(19) 0.0052(18) 0.0013(19)
C33 0.030(3) 0.026(3) 0.031(3) -0.001(2) 0.021(2) 0.002(2)
C34 0.044(3) 0.015(3) 0.045(3) 0.003(2) 0.032(3) 0.002(2)
C35 0.038(3) 0.022(3) 0.032(3) 0.004(2) 0.027(2) 0.005(2)
C36 0.087(6) 0.026(3) 0.107(6) 0.007(4) 0.077(5) 0.016(3)
O1 0.049(2) 0.025(2) 0.046(2) -0.0037(18) 0.033(2) -0.0016(18)
O1H 0.0252(18) 0.0207(18) 0.0154(16) 0.0009(14) 0.0089(14) 0.0035(14)
O1W 0.0169(17) 0.028(2) 0.0195(17) -0.0015(15) 0.0046(14) 0.0009(14)
O2 0.042(2) 0.025(2) 0.0280(19) -0.0054(16) 0.0253(17) 0.0011(16)
O2H 0.0219(17) 0.0197(17) 0.0171(16) 0.0019(13) 0.0091(13) 0.0002(13)
O2W 0.0266(19) 0.035(2) 0.0169(17) -0.0024(15) 0.0100(15) 0.0018(16)
O3 0.0223(18) 0.0241(19) 0.0197(17) -0.0013(14) 0.0094(14) -0.0007(14)
O3W 0.0161(17) 0.0259(19) 0.0223(17) -0.0011(15) 0.0085(14) -0.0007(14)
O4 0.038(2) 0.023(2) 0.030(2) 0.0000(16) 0.0233(17) 0.0003(15)
O4W 0.0243(18) 0.033(2) 0.0191(18) -0.0035(15) 0.0086(15) 0.0002(15)
O5 0.112(4) 0.017(2) 0.083(4) 0.002(2) 0.082(3) 0.002(2)
O5W 0.027(2) 0.041(2) 0.028(2) 0.0097(18) 0.0092(16) -0.0057(17)
O6 0.0275(19) 0.0207(19) 0.0261(18) -0.0046(15) 0.0171(15) 0.0001(14)
O7 0.035(2) 0.025(2) 0.0250(19) 0.0000(15) 0.0209(16) 0.0008(15)
O8 0.0280(19) 0.0211(18) 0.0171(16) 0.0028(14) 0.0099(14) 0.0053(14)
O9 0.033(2) 0.026(2) 0.0231(18) 0.0005(15) 0.0201(16) 0.0042(15)
O10 0.127(5) 0.022(2) 0.071(3) 0.006(2) 0.082(3) 0.008(2)
O11 0.0265(18) 0.0185(18) 0.0156(16) 0.0011(13) 0.0088(14) 0.0014(14)
O12 0.0245(18) 0.0230(19) 0.0248(18) 0.0001(15) 0.0167(15) -0.0011(14)
O13 0.0269(19) 0.024(2) 0.0271(19) -0.0016(15) 0.0156(15) 0.0032(15)
O14 0.034(2) 0.0218(19) 0.0271(19) 0.0021(15) 0.0213(16) 0.0020(15)
O15 0.124(4) 0.018(2) 0.082(4) 0.002(2) 0.086(4) 0.002(2)
O16 0.0233(18) 0.033(2) 0.0227(18) 0.0015(16) 0.0065(14) 0.0108(15)
O17 0.036(2) 0.0235(19) 0.0213(18) 0.0028(15) 0.0179(16) 0.0042(15)
O18 0.0206(17) 0.0195(19) 0.0261(18) -0.0008(15) 0.0117(14) -0.0023(13)
O19 0.0306(19) 0.0203(19) 0.0275(19) -0.0025(15) 0.0221(16) 0.0021(14)
O20 0.078(3) 0.023(2) 0.078(3) 0.007(2) 0.067(3) 0.007(2)
Zn1 0.0203(4) 0.0198(4) 0.0154(4) 0.0001(3) 0.0094(3) 0.0011(3)
Zn2 0.0244(3) 0.0253(3) 0.0172(3) 0.0010(2) 0.0123(2) 0.0043(2)
Zn3 0.0274(3) 0.0235(3) 0.0193(3) -0.0025(2) 0.0139(2) 0.0008(2)
Zn4 0.0198(4) 0.0182(4) 0.0152(4) -0.0003(3) 0.0094(3) 0.0008(3)
Zn5 0.0265(3) 0.0217(3) 0.0200(3) -0.0031(2) 0.0138(2) -0.0012(2)
Zn6 0.0223(3) 0.0225(3) 0.0180(3) -0.0006(2) 0.0114(2) 0.0020(2)

loop_
_atom_type_symbol
_atom_type_description
_atom_type_scat_dispersion_real
_atom_type_scat_dispersion_imag
_atom_type_scat_source
C C 0.0033 0.0016 'International Tables Vol C Tables 4.2.6.8 and 6.1.1.4'
H H 0.0000 0.0000 'International Tables Vol C Tables 4.2.6.8 and 6.1.1.4'
O O 0.0106 0.0060 'International Tables Vol C Tables 4.2.6.8 and 6.1.1.4'
Zn Zn 0.2839 1.4301 'International Tables Vol C Tables 4.2.6.8 and 6.1.1.4'

loop_
_geom_angle_atom_site_label_1
_geom_angle_atom_site_label_2
_geom_angle_atom_site_label_3
_geom_angle
_geom_angle_site_symmetry_1
_geom_angle_site_symmetry_3
O1 C1 O2 122.2(5) . .
O1 C1 C2 120.5(4) . .
O2 C1 C2 117.3(4) . .
C8 C2 C3 119.9(5) . .
C8 C2 C1 119.9(4) . .
C3 C2 C1 120.1(5) . .
C4 C3 C2 120.0(5) . .
C4 C3 H3 120.0 . .
C2 C3 H3 120.0 . .
C3 C4 C6 120.1(5) . .
C3 C4 C5 120.6(5) . 1_556
C6 C4 C5 119.2(4) . 1_556
O4 C5 O3 122.6(4) . .
O4 C5 C4 118.3(4) . 1_554
O3 C5 C4 119.1(4) . 1_554
C7 C6 C4 119.7(5) . .
C7 C6 H6 120.2 . .
C4 C6 H6 120.2 . .
O5 C7 C6 125.1(5) . .
O5 C7 C8 115.2(5) . .
C6 C7 C8 119.6(5) . .
C2 C8 C7 120.6(5) . .
C2 C8 H8 119.7 . .
C7 C8 H8 119.7 . .
O5 C9 H9A 109.5 . .
O5 C9 H9B 109.5 . .
H9A C9 H9B 109.5 . .
O5 C9 H9C 109.5 . .
H9A C9 H9C 109.5 . .
H9B C9 H9C 109.5 . .
O7 C10 O6 120.4(4) . .
O7 C10 C11 118.5(5) . .
O6 C10 C11 121.0(4) . .
O7 C10 Zn6 50.4(2) . .
O6 C10 Zn6 70.3(3) . .
C11 C10 Zn6 167.4(4) . .
C12 C11 C17 121.1(4) . .
C12 C11 C10 120.2(5) . .
C17 C11 C10 118.7(4) . .
C11 C12 C13 120.0(5) . .
C11 C12 H12 120.0 . .
C13 C12 H12 120.0 . .
C12 C13 C15 119.9(5) . .
C12 C13 C14 120.1(4) . .
C15 C13 C14 120.0(4) . .
O9 C14 O8 124.1(4) . .
O9 C14 C13 118.5(4) . .
O8 C14 C13 117.3(4) . .
C16 C15 C13 119.4(5) . .
C16 C15 H15 120.3 . .
C13 C15 H15 120.3 . .
O10 C16 C17 123.9(5) . .
O10 C16 C15 115.5(5) . .
C17 C16 C15 120.6(5) . .
C11 C17 C16 119.0(5) . .
C11 C17 H17 120.5 . .
C16 C17 H17 120.5 . .
O10 C18A H18A 109.5 . .
O10 C18A H18B 109.5 . .
O10 C18A H18C 109.5 . .
O10 C18B H18D 109.5 . .
O10 C18B H18E 109.5 . .
H18D C18B H18E 109.5 . .
O10 C18B H18F 109.5 . .
H18D C18B H18F 109.5 . .
H18E C18B H18F 109.5 . .
O12 C19 O11 124.3(4) . .
O12 C19 C20 118.0(4) . .
O11 C19 C20 117.7(4) . .
C26 C20 C21 120.4(4) . .
C26 C20 C19 120.0(4) . .
C21 C20 C19 119.6(4) . .
C22 C21 C20 119.3(5) . .
C22 C21 H21 120.3 . .
C20 C21 H21 120.3 . .
C24 C22 C21 120.8(4) . .
C24 C22 C23 119.2(4) . .
C21 C22 C23 120.0(4) . .
O13 C23 O14 121.7(4) . .
O13 C23 C22 122.1(4) . .
O14 C23 C22 116.2(4) . .
O13 C23 Zn2 76.1(3) . 1_655
O14 C23 Zn2 46.0(2) . 1_655
C22 C23 Zn2 160.9(4) . 1_655
C22 C24 C25 119.6(5) . .
C22 C24 H24 120.2 . .
C25 C24 H24 120.2 . .
O15 C25 C24 124.0(5) . .
O15 C25 C26 115.7(5) . .
C24 C25 C26 120.3(5) . .
C20 C26 C25 119.5(5) . .
C20 C26 H26 120.3 . .
C25 C26 H26 120.3 . .
O15 C27A H27A 109.5 . .
O15 C27A H27B 109.5 . .
O15 C27A H27C 109.5 . .
O15 C27B H27D 109.5 . .
O15 C27B H27E 109.5 . .
H27D C27B H27E 109.5 . .
O15 C27B H27F 109.5 . .
H27D C27B H27F 109.5 . .
H27E C27B H27F 109.5 . .
O16 C28 O17 123.4(4) . .
O16 C28 C29 120.0(4) . .
O17 C28 C29 116.5(4) . .
C35 C29 C30 121.0(4) . .
C35 C29 C28 121.1(4) . .
C30 C29 C28 117.8(4) . .
C31 C30 C29 118.7(5) . .
C31 C30 H30 120.6 . .
C29 C30 H30 120.6 . .
C30 C31 C33 120.9(5) . .
C30 C31 C32 120.0(5) . 1_455
C33 C31 C32 119.0(4) . 1_455
O19 C32 O18 123.4(4) . .
O19 C32 C31 118.0(4) . 1_655
O18 C32 C31 118.6(4) . 1_655
C34 C33 C31 119.4(5) . .
C34 C33 H33 120.3 . .
C31 C33 H33 120.3 . .
O20 C34 C33 124.9(5) . .
O20 C34 C35 115.2(5) . .
C33 C34 C35 119.9(5) . .
C29 C35 C34 119.9(5) . .
C29 C35 H35 120.0 . .
C34 C35 H35 120.0 . .
O20 C36 H36A 109.5 . .
O20 C36 H36B 109.5 . .
H36A C36 H36B 109.5 . .
O20 C36 H36C 109.5 . .
H36A C36 H36C 109.5 . .
H36B C36 H36C 109.5 . .
C1 O1 Zn5 75.2(3) . .
Zn2 O1H Zn3 117.00(16) . .
Zn2 O1H Zn1 109.99(14) . .
Zn3 O1H Zn1 111.62(15) . .
Zn2 O1H H1H 105.8 . .
Zn3 O1H H1H 105.8 . .
Zn1 O1H H1H 105.8 . .
Zn2 O1W H1A 97(3) . .
Zn2 O1W H1B 128(3) . .
H1A O1W H1B 108(2) . .
C1 O2 Zn5 107.5(3) . .
Zn5 O2H Zn6 114.54(15) . .
Zn5 O2H Zn4 108.86(14) . .
Zn6 O2H Zn4 114.06(14) . .
Zn5 O2H H2H 106.2 . .
Zn6 O2H H2H 106.2 . .
Zn4 O2H H2H 106.2 . .
Zn3 O2W H2B 118(3) . .
Zn3 O2W H2A 105(3) . .
H2B O2W H2A 109(2) . .
C5 O3 Zn1 129.1(3) . .
Zn6 O3W H3A 121(3) . .
Zn6 O3W H3B 115(3) . .
H3A O3W H3B 108(4) . .
C5 O4 Zn3 115.8(3) . .
Zn5 O4W H4A 119(3) . .
Zn5 O4W H4B 103(3) . .
H4A O4W H4B 108(2) . .
C7 O5 C9 118.0(5) . .
H5A O5W H5B 109(2) . .
C10 O6 Zn6 80.4(3) . .
C10 O7 Zn6 100.4(3) . .
C14 O8 Zn1 137.2(3) . 1_556
C14 O9 Zn2 116.5(3) . 1_556
C16 O10 C18B 119.9(6) . .
C16 O10 C18A 111.5(7) . .
C18B O10 C18A 24.4(5) . .
C19 O11 Zn4 132.2(3) . .
C19 O12 Zn6 122.1(3) . .
C23 O14 Zn2 105.5(3) . 1_655
C25 O15 C27B 118.6(6) . .
C25 O15 C27A 113.2(6) . .
C27B O15 C27A 25.1(5) . .
C28 O16 Zn6 139.6(3) . .
C28 O17 Zn3 117.3(3) . .
C32 O18 Zn4 134.1(3) . .
C32 O19 Zn5 113.9(3) . .
C34 O20 C36 117.2(4) . .
O1H Zn1 O1H 180.00(12) . 3_656
O1H Zn1 O8 89.23(12) . 3_657
O1H Zn1 O8 90.77(12) 3_656 3_657
O1H Zn1 O8 90.77(12) . 1_554
O1H Zn1 O8 89.23(12) 3_656 1_554
O8 Zn1 O8 180.0 3_657 1_554
O1H Zn1 O3 90.88(13) . 3_656
O1H Zn1 O3 89.12(13) 3_656 3_656
O8 Zn1 O3 89.26(13) 3_657 3_656
O8 Zn1 O3 90.74(13) 1_554 3_656
O1H Zn1 O3 89.12(13) . .
O1H Zn1 O3 90.88(13) 3_656 .
O8 Zn1 O3 90.74(13) 3_657 .
O8 Zn1 O3 89.26(13) 1_554 .
O3 Zn1 O3 180.0(3) 3_656 .
O14 Zn2 O1H 112.18(14) 1_455 .
O14 Zn2 O9 105.43(14) 1_455 1_554
O1H Zn2 O9 104.42(14) . 1_554
O14 Zn2 O1W 125.87(14) 1_455 .
O1H Zn2 O1W 103.94(14) . .
O9 Zn2 O1W 102.83(14) 1_554 .
O14 Zn2 C23 28.53(15) 1_455 1_455
O1H Zn2 C23 103.55(14) . 1_455
O9 Zn2 C23 133.37(15) 1_554 1_455
O1W Zn2 C23 105.65(15) . 1_455
O14 Zn2 O13 56.29(13) 1_455 1_455
O1H Zn2 O13 95.52(13) . 1_455
O9 Zn2 O13 157.48(13) 1_554 1_455
O1W Zn2 O13 82.00(12) . 1_455
C23 Zn2 O13 27.90(13) 1_455 1_455
O17 Zn3 O4 109.79(15) . .
O17 Zn3 O2W 118.49(14) . .
O4 Zn3 O2W 109.86(15) . .
O17 Zn3 O1H 118.83(14) . .
O4 Zn3 O1H 101.46(14) . .
O2W Zn3 O1H 96.63(14) . .
O11 Zn4 O11 180.00(12) 3_757 .
O11 Zn4 O2H 89.28(12) 3_757 .
O11 Zn4 O2H 90.72(12) . .
O11 Zn4 O2H 90.72(12) 3_757 3_757
O11 Zn4 O2H 89.28(12) . 3_757
O2H Zn4 O2H 180.00(13) . 3_757
O11 Zn4 O18 88.25(13) 3_757 3_757
O11 Zn4 O18 91.75(13) . 3_757
O2H Zn4 O18 89.66(12) . 3_757
O2H Zn4 O18 90.34(12) 3_757 3_757
O11 Zn4 O18 91.75(13) 3_757 .
O11 Zn4 O18 88.25(13) . .
O2H Zn4 O18 90.34(12) . .
O2H Zn4 O18 89.66(12) 3_757 .
O18 Zn4 O18 180.0(3) 3_757 .
O2 Zn5 O19 106.48(15) . .
O2 Zn5 O2H 127.12(15) . .
O19 Zn5 O2H 104.83(14) . .
O2 Zn5 O4W 109.91(15) . .
O19 Zn5 O4W 105.38(14) . .
O2H Zn5 O4W 101.31(14) . .
O2 Zn5 O1 55.08(13) . .
O19 Zn5 O1 161.05(13) . .
O2H Zn5 O1 91.57(13) . .
O4W Zn5 O1 80.03(14) . .
O12 Zn6 O7 103.42(14) . .
O12 Zn6 O3W 107.12(14) . .
O7 Zn6 O3W 146.44(14) . .
O12 Zn6 O2H 93.78(13) . .
O7 Zn6 O2H 100.23(13) . .
O3W Zn6 O2H 91.40(13) . .
O12 Zn6 O16 89.53(13) . .
O7 Zn6 O16 90.89(14) . .
O3W Zn6 O16 75.91(13) . .
O2H Zn6 O16 167.30(13) . .
O12 Zn6 O6 161.83(13) . .
O7 Zn6 O6 58.46(13) . .
O3W Zn6 O6 90.77(12) . .
O2H Zn6 O6 88.78(12) . .
O16 Zn6 O6 91.89(12) . .
O12 Zn6 C10 132.61(15) . .
O7 Zn6 C10 29.21(15) . .
O3W Zn6 C10 118.65(15) . .
O2H Zn6 C10 96.62(13) . .
O16 Zn6 C10 90.09(13) . .
O6 Zn6 C10 29.32(13) . .

loop_
_geom_bond_atom_site_label_1
_geom_bond_atom_site_label_2
_geom_bond_distance
_geom_bond_site_symmetry_2
C1 O1 1.247(6) .
C1 O2 1.263(6) .
C1 C2 1.499(7) .
C2 C8 1.374(7) .
C2 C3 1.391(7) .
C3 C4 1.381(6) .
C3 H3 0.9500 .
C4 C6 1.402(7) .
C4 C5 1.481(6) 1_556
C5 O4 1.261(6) .
C5 O3 1.273(6) .
C5 C4 1.481(6) 1_554
C6 C7 1.381(7) .
C6 H6 0.9500 .
C7 O5 1.367(7) .
C7 C8 1.396(7) .
C8 H8 0.9500 .
C9 O5 1.424(7) .
C9 H9A 0.9800 .
C9 H9B 0.9800 .
C9 H9C 0.9800 .
C10 O7 1.267(6) .
C10 O6 1.269(6) .
C10 C11 1.498(6) .
C10 Zn6 2.555(5) .
C11 C12 1.374(7) .
C11 C17 1.385(7) .
C12 C13 1.387(6) .
C12 H12 0.9500 .
C13 C15 1.394(7) .
C13 C14 1.504(7) .
C14 O9 1.249(6) .
C14 O8 1.266(6) .
C15 C16 1.391(7) .
C15 H15 0.9500 .
C16 O10 1.370(7) .
C16 C17 1.388(7) .
C17 H17 0.9500 .
C18A O10 1.531(15) .
C18A H18A 0.9800 .
C18A H18B 0.9800 .
C18A H18C 0.9800 .
C18B O10 1.406(10) .
C18B H18D 0.9800 .
C18B H18E 0.9800 .
C18B H18F 0.9800 .
C19 O12 1.253(5) .
C19 O11 1.275(6) .
C19 C20 1.497(6) .
C20 C26 1.384(7) .
C20 C21 1.393(6) .
C21 C22 1.383(7) .
C21 H21 0.9500 .
C22 C24 1.380(7) .
C22 C23 1.494(7) .
C23 O13 1.247(6) .
C23 O14 1.282(6) .
C23 Zn2 2.586(5) 1_655
C24 C25 1.385(7) .
C24 H24 0.9500 .
C25 O15 1.368(7) .
C25 C26 1.393(7) .
C26 H26 0.9500 .
C27A O15 1.514(13) .
C27A H27A 0.9800 .
C27A H27B 0.9800 .
C27A H27C 0.9800 .
C27B O15 1.417(11) .
C27B H27D 0.9800 .
C27B H27E 0.9800 .
C27B H27F 0.9800 .
C28 O16 1.232(6) .
C28 O17 1.283(6) .
C28 C29 1.499(6) .
C29 C35 1.370(7) .
C29 C30 1.391(6) .
C30 C31 1.391(6) .
C30 H30 0.9500 .
C31 C33 1.392(7) .
C31 C32 1.494(7) 1_455
C32 O19 1.261(5) .
C32 O18 1.268(6) .
C32 C31 1.494(7) 1_655
C33 C34 1.386(7) .
C33 H33 0.9500 .
C34 O20 1.365(6) .
C34 C35 1.399(7) .
C35 H35 0.9500 .
C36 O20 1.430(7) .
C36 H36A 0.9800 .
C36 H36B 0.9800 .
C36 H36C 0.9800 .
O1 Zn5 2.629(4) .
O1H Zn2 1.979(3) .
O1H Zn3 2.013(3) .
O1H Zn1 2.096(3) .
O1H H1H 1.0000 .
O1W Zn2 2.004(3) .
O1W H1A 0.897(10) .
O1W H1B 0.900(10) .
O2 Zn5 1.931(3) .
O2H Zn5 1.984(3) .
O2H Zn6 2.119(3) .
O2H Zn4 2.119(3) .
O2H H2H 1.0000 .
O2W Zn3 1.978(4) .
O2W H2B 0.895(10) .
O2W H2A 0.896(10) .
O3 Zn1 2.127(3) .
O3W Zn6 2.029(3) .
O3W H3A 0.899(10) .
O3W H3B 0.90(4) .
O4 Zn3 1.960(3) .
O4W Zn5 2.013(4) .
O4W H4A 0.901(10) .
O4W H4B 0.899(10) .
O5W H5A 0.901(10) .
O5W H5B 0.899(10) .
O6 Zn6 2.439(3) .
O7 Zn6 2.000(3) .
O8 Zn1 2.120(3) 1_556
O9 Zn2 1.981(3) 1_556
O11 Zn4 2.071(3) .
O12 Zn6 1.995(3) .
O14 Zn2 1.930(3) 1_655
O16 Zn6 2.213(3) .
O17 Zn3 1.920(3) .
O18 Zn4 2.130(3) .
O19 Zn5 1.979(3) .
Zn1 O1H 2.096(3) 3_656
Zn1 O8 2.120(3) 3_657
Zn1 O8 2.120(3) 1_554
Zn1 O3 2.127(3) 3_656
Zn2 O14 1.930(3) 1_455
Zn2 O9 1.981(3) 1_554
Zn2 C23 2.586(5) 1_455
Zn2 O13 2.587(3) 1_455
Zn4 O11 2.071(3) 3_757
Zn4 O2H 2.119(3) 3_757
Zn4 O18 2.130(3) 3_757

loop_
_geom_hbond_atom_site_label_D
_geom_hbond_atom_site_label_H
_geom_hbond_atom_site_label_A
_geom_hbond_distance_DH
_geom_hbond_distance_HA
_geom_hbond_distance_DA
_geom_hbond_angle_DHA
_geom_hbond_site_symmetry_A
O5W H5A O1 0.901(10) 1.867(19) 2.737(5) 162(4) .
O5W H5B O6 0.899(10) 2.13(2) 2.964(5) 154(4) .
O2W H2B O3W 0.895(10) 1.884(14) 2.771(5) 171(5) .
O2W H2A O8 0.896(10) 1.781(11) 2.676(5) 175(4) 3_657
O1H H1H O5W 1.00 1.92 2.715(5) 134.4 3_657
O3W H3A O6 0.899(10) 1.743(12) 2.642(5) 177(5) 3_657
O3W H3B O18 0.90(4) 1.71(4) 2.595(5) 167(5) 3_757
O4W H4B O11 0.899(10) 1.816(18) 2.696(5) 165(5) 3_757
O1W H1A O3 0.897(10) 1.790(19) 2.656(5) 161(5) 3_656
O1W H1B O13 0.900(10) 1.773(18) 2.645(5) 162(4) 3_656
O4W H4A O1W 0.901(10) 1.859(12) 2.757(5) 175(5) 1_656
